data_7104694
loop_
_publ_author_name
'Shuhei Furukawa'
'Kenji Hirai'
'Yohei Takashima'
'Keiji Nakagawa'
'Mio Kondo'
'Takaaki Tsuruoka'
'Osami Sakata'
'Susumu Kitagawa'

_publ_section_title
;
 A block PCP crystal: anisotropic hybridization of porous coordination
 polymers by face-selective epitaxial growth
;
_journal_name_full 'Chem. Commun.'
_journal_page_first 5097
_journal_page_last 5099
_journal_paper_doi 10.1039/b909993j
_journal_volume 34
_journal_year 2009
_chemical_formula_moiety 'C48 H24 N4 O12 Zn2 '
_chemical_formula_sum 'C48 H24 N4 O12 Zn2'
_chemical_formula_weight 979.50
_space_group_IT_number 123
_symmetry_cell_setting tetragonal
_symmetry_Int_Tables_number 123
_symmetry_space_group_name_Hall '-P 4 2'
_symmetry_space_group_name_H-M 'P 4/m m m'
_cell_angle_alpha 90.0000
_cell_angle_beta 90.0000
_cell_angle_gamma 90.0000
_cell_formula_units_Z 1
_cell_length_a 10.906(2)
_cell_length_b 10.906(2)
_cell_length_c 22.456(4)
_cell_measurement_reflns_used 7156
_cell_measurement_temperature 223.1
_cell_measurement_theta_max 27.5
_cell_measurement_theta_min 3.2
_cell_volume 2670.8(9)
_computing_cell_refinement CrystalClear
_computing_data_collection CrystalClear
_computing_data_reduction CrystalStructure
_computing_publication_material 'CrystalStructure 3.8'
_computing_structure_refinement CRYSTALS
_computing_structure_solution SIR2002
_diffrn_detector_area_resol_mean 7.31
_diffrn_measured_fraction_theta_full 0.981
_diffrn_measured_fraction_theta_max 0.981
_diffrn_measurement_device_type 'Rigaku Saturn'
_diffrn_measurement_method \w
_diffrn_radiation_type 'Mo K\a'
_diffrn_radiation_wavelength 0.71075
_diffrn_reflns_av_R_equivalents 0.050
_diffrn_reflns_limit_h_max 14
_diffrn_reflns_limit_h_min -13
_diffrn_reflns_limit_k_max 12
_diffrn_reflns_limit_k_min -14
_diffrn_reflns_limit_l_max 29
_diffrn_reflns_limit_l_min -28
_diffrn_reflns_number 21571
_diffrn_reflns_theta_full 27.53
_diffrn_reflns_theta_max 27.53
_exptl_absorpt_coefficient_mu 0.478
_exptl_absorpt_correction_T_max 0.909
_exptl_absorpt_correction_T_min 0.742
_exptl_absorpt_correction_type multi-scan
_exptl_absorpt_process_details 'Jacobson, R. (1998) Private communication'
_exptl_crystal_colour orange'
_exptl_crystal_density_diffrn 0.609
_exptl_crystal_density_method 'not measured'
_exptl_crystal_description prism
_exptl_crystal_F_000 496.00
_exptl_crystal_size_max 0.20
_exptl_crystal_size_mid 0.20
_exptl_crystal_size_min 0.20
_refine_diff_density_max 0.82
_refine_diff_density_min -0.98
_refine_ls_extinction_method none
_refine_ls_goodness_of_fit_ref 0.912
_refine_ls_hydrogen_treatment refall
_refine_ls_number_parameters 99
_refine_ls_number_reflns 1339
_refine_ls_R_factor_gt 0.0916
_refine_ls_shift/su_max 0.0000
_refine_ls_structure_factor_coef F
_refine_ls_weighting_details
;
Chebychev polynomial with 3 parameters (Carruthers & Watkin, 1979)
96.2923 -31.5927 93.5597
;
_refine_ls_weighting_scheme calc
_refine_ls_wR_factor_ref 0.0748
_reflns_number_gt 1325
_reflns_number_total 1839
_reflns_threshold_expression F^2^>2.0\s(F^2^)
_cod_data_source_file b909993j.txt
_cod_data_source_block '__ZnJ_ndi2'
_cod_original_formula_sum 'C48 H24 N4 O12 Zn2 '
_cod_database_code 7104694

loop_
_symmetry_equiv_pos_site_id
_symmetry_equiv_pos_as_xyz
1 +X,+Y,+Z
2 -Y,+X,+Z
3 -X,-Y,+Z
4 +Y,-X,+Z
5 -X,+Y,+Z
6 +Y,+X,+Z
7 +X,-Y,+Z
8 -Y,-X,+Z
9 -X,-Y,-Z
10 +Y,-X,-Z
11 +X,+Y,-Z
12 -Y,+X,-Z
13 +X,-Y,-Z
14 -Y,-X,-Z
15 -X,+Y,-Z
16 +Y,+X,-Z

loop_
_atom_site_label
_atom_site_type_symbol
_atom_site_fract_x
_atom_site_fract_y
_atom_site_fract_z
_atom_site_U_iso_or_equiv
_atom_site_adp_type
_atom_site_occupancy
_atom_site_symmetry_multiplicity
_atom_site_calc_flag
_atom_site_refinement_flags
_atom_site_disorder_assembly
_atom_site_disorder_group
Zn(1) Zn 0.5000 0.5000 0.43384(2) 0.0417(2) Uani 1.00 8 d S . .
O(1) O 0.5000 0.3167(2) 0.45060(16) 0.0901(9) Uani 1.00 2 d S . .
O(2) O 0.303(2) 0.5000 0.1574(4) 0.399(13) Uani 0.50 2 d SP . .
N(1) N 0.5000 0.5000 0.3440(2) 0.0482(8) Uani 1.00 8 d S . .
N(2) N 0.5000 0.5000 0.1548(2) 0.094(2) Uani 1.00 8 d S . .
C(1) C 0.5000 0.2664(4) 0.5000 0.0795(15) Uani 1.00 4 d S . .
C(2) C 0.5000 0.1289(4) 0.5000 0.111(2) Uani 1.00 4 d S . .
C(3) C 0.5833(13) 0.0652(5) 0.4636(3) 0.152(3) Uani 0.50 1 d P . .
C(4) C 0.7041(13) 0.1339(10) 0.4311(5) 0.085(3) Uani 0.25 1 d P . .
C(5) C 0.799(2) 0.063(2) 0.3994(9) 0.131(6) Uani 0.25 1 d P . .
C(6) C 0.3986(7) 0.500000(10) 0.3122(3) 0.105(3) Uani 0.50 2 d SP . .
C(7) C 0.3950(11) 0.500000(10) 0.2504(3) 0.111(4) Uani 0.50 2 d SP . .
C(8) C 0.5000 0.5000 0.2207(3) 0.0766(14) Uani 1.00 8 d S . .
C(9) C 0.3977(13) 0.5000 0.1294(3) 0.199(7) Uani 0.50 2 d SP . .
C(10) C 0.397(2) 0.5000 0.0622(4) 0.180(10) Uani 0.50 2 d SP . .
C(11) C 0.5000 0.5000 0.0319(3) 0.094(2) Uani 1.00 8 d S . .
C(12) C 0.288(3) 0.500000(10) 0.0320(5) 0.58(3) Uani 0.50 2 d SP . .
H(1) H 0.3231 0.5000 0.3333 0.127 Uiso 0.50 2 c R . .
H(2) H 0.3184 0.5000 0.2303 0.133 Uiso 0.50 2 c R . .
H(3) H 0.2121 0.5000 0.0530 0.702 Uiso 0.50 2 c R . .

loop_
_atom_site_aniso_label
_atom_site_aniso_U_11
_atom_site_aniso_U_22
_atom_site_aniso_U_33
_atom_site_aniso_U_12
_atom_site_aniso_U_13
_atom_site_aniso_U_23
Zn(1) 0.0489(3) 0.0489(3) 0.0274(4) 0.0000 0.0000 0.0000
O(1) 0.160(3) 0.0504(13) 0.0597(13) 0.0000 0.0000 0.0040(10)
O(2) 0.202(16) 0.96(6) 0.033(3) 0.0000 0.026(6) 0.0000
N(1) 0.0620(14) 0.0620(14) 0.021(2) 0.0000 0.0000 0.0000
N(2) 0.134(4) 0.134(4) 0.015(3) 0.0000 0.0000 0.0000
C(1) 0.147(4) 0.045(2) 0.047(2) 0.0000 0.0000 0.0000
C(2) 0.249(9) 0.0418(19) 0.042(2) 0.0000 0.0000 0.0000
C(3) 0.334(15) 0.056(2) 0.067(4) -0.009(4) 0.025(5) 0.004(2)
C(4) 0.097(7) 0.057(4) 0.102(9) 0.006(4) 0.026(5) 0.010(4)
C(5) 0.116(12) 0.117(9) 0.161(18) 0.015(9) 0.050(12) -0.021(10)
C(6) 0.065(4) 0.216(12) 0.036(2) 0.0000 0.020(3) 0.0000
C(7) 0.099(7) 0.194(12) 0.040(4) 0.0000 -0.023(4) 0.0000
C(8) 0.102(3) 0.102(3) 0.025(2) 0.0000 0.0000 0.0000
C(9) 0.112(9) 0.46(2) 0.028(3) 0.0000 0.008(4) 0.0000
C(10) 0.131(15) 0.37(4) 0.038(4) 0.0000 -0.006(5) 0.0000
C(11) 0.124(5) 0.124(5) 0.033(4) 0.0000 0.0000 0.0000
C(12) 0.151(16) 1.57(18) 0.032(5) 0.0000 0.009(6) 0.0000

loop_
_atom_type_symbol
_atom_type_description
_atom_type_scat_dispersion_real
_atom_type_scat_dispersion_imag
_atom_type_scat_source
C C 0.003 0.002
;
International Tables for Crystallography
(1992, Vol. C, Tables 4.2.6.8 and 6.1.1.4)
;
H H 0.000 0.000
;
International Tables for Crystallography
(1992, Vol. C, Table 6.1.1.4)
;
N N 0.006 0.003
;
International Tables for Crystallography
(1992, Vol. C, Tables 4.2.6.8 and 6.1.1.4)
;
O O 0.011 0.006
;
International Tables for Crystallography
(1992, Vol. C, Tables 4.2.6.8 and 6.1.1.4)
;
Zn Zn 0.284 1.430
;
International Tables for Crystallography
(1992, Vol. C, Tables 4.2.6.8 and 6.1.1.4)
;

loop_
_geom_angle_atom_site_label_1
_geom_angle_atom_site_label_2
_geom_angle_atom_site_label_3
_geom_angle
_geom_angle_publ_flag
_geom_angle_site_symmetry_1
_geom_angle_site_symmetry_2
_geom_angle_site_symmetry_3
Zn(1) Zn(1) O(1) 79.34(10) yes 9_666 . .
Zn(1) Zn(1) O(1) 79.34(10) yes 9_666 . 2_655
Zn(1) Zn(1) O(1) 79.34(10) yes 9_666 . 3_665
Zn(1) Zn(1) O(1) 79.34(10) yes 9_666 . 4_565
Zn(1) Zn(1) N(1) 180.0000 yes 9_666 . .
O(1) Zn(1) O(1) 88.04(7) yes . . 2_655
O(1) Zn(1) O(1) 158.67(14) yes . . 3_665
O(1) Zn(1) O(1) 88.04(7) yes . . 4_565
O(1) Zn(1) N(1) 100.66(10) yes . . .
O(1) Zn(1) O(1) 88.04(7) yes 2_655 . 3_665
O(1) Zn(1) O(1) 158.67(14) yes 2_655 . 4_565
O(1) Zn(1) N(1) 100.66(10) yes 2_655 . .
O(1) Zn(1) O(1) 88.04(7) yes 3_665 . 4_565
O(1) Zn(1) N(1) 100.66(10) yes 3_665 . .
O(1) Zn(1) N(1) 100.66(10) yes 4_565 . .
Zn(1) O(1) C(1) 127.0(2) yes . . .
Zn(1) N(1) C(6) 122.8(4) yes . . .
Zn(1) N(1) C(6) 122.8(3) yes . . 2_655
Zn(1) N(1) C(6) 122.8(4) yes . . 3_665
Zn(1) N(1) C(6) 122.8(3) yes . . 4_565
C(6) N(1) C(6) 72.9(4) yes . . 2_655
C(6) N(1) C(6) 114.4(6) yes . . 3_665
C(6) N(1) C(6) 72.9(4) yes . . 4_565
C(6) N(1) C(6) 72.9(4) yes 2_655 . 3_665
C(6) N(1) C(6) 114.4(5) yes 2_655 . 4_565
C(6) N(1) C(6) 72.9(4) yes 3_665 . 4_565
C(8) N(2) C(9) 117.1(5) yes . . .
C(8) N(2) C(9) 117.1(4) yes . . 2_655
C(8) N(2) C(9) 117.1(5) yes . . 3_665
C(8) N(2) C(9) 117.1(4) yes . . 4_565
C(9) N(2) C(9) 78.0(6) yes . . 2_655
C(9) N(2) C(9) 125.8(8) yes . . 3_665
C(9) N(2) C(9) 78.0(6) yes . . 4_565
C(9) N(2) C(9) 78.0(6) yes 2_655 . 3_665
C(9) N(2) C(9) 125.8(6) yes 2_655 . 4_565
C(9) N(2) C(9) 78.0(6) yes 3_665 . 4_565
O(1) C(1) O(1) 127.4(4) yes . . 11_556
O(1) C(1) C(2) 116.3(2) yes . . .
O(1) C(1) C(2) 116.3(2) yes 11_556 . .
C(1) C(2) C(3) 119.6(3) yes . . .
C(1) C(2) C(3) 119.6(3) yes . . 5_655
C(1) C(2) C(3) 119.6(3) yes . . 11_556
C(1) C(2) C(3) 119.6(3) yes . . 15_656
C(3) C(2) C(3) 80.5(7) yes . . 5_655
C(3) C(2) C(3) 71.1(5) yes . . 11_556
C(3) C(2) C(3) 120.8(5) yes . . 15_656
C(3) C(2) C(3) 120.8(5) yes 5_655 . 11_556
C(3) C(2) C(3) 71.1(5) yes 5_655 . 15_656
C(3) C(2) C(3) 80.5(7) yes 11_556 . 15_656
C(2) C(3) C(3) 49.7(5) yes . . 5_655
C(2) C(3) C(3) 119.6(9) yes . . 7_555
C(2) C(3) C(3) 54.4(5) yes . . 11_556
C(2) C(3) C(4) 122.6(6) yes . . .
C(3) C(3) C(3) 90.0(8) yes 5_655 . 7_555
C(3) C(3) C(3) 90.0(7) yes 5_655 . 11_556
C(3) C(3) C(4) 141.6(6) yes 5_655 . .
C(3) C(3) C(3) 90.0(4) yes 7_555 . 11_556
C(3) C(3) C(4) 116.5(10) yes 7_555 . .
C(3) C(3) C(4) 115.7(9) yes 11_556 . .
C(3) C(4) C(5) 121.9(11) yes . . .
C(4) C(5) C(5) 121.4(18) yes . . 7_555
N(1) C(6) C(6) 53.5(3) yes . . 2_655
N(1) C(6) C(6) 53.5(3) yes . . 4_565
N(1) C(6) C(7) 124.5(8) yes . . .
C(6) C(6) C(6) 90.0(5) yes 2_655 . 4_565
C(6) C(6) C(7) 91.2(6) yes 2_655 . .
C(6) C(6) C(7) 91.2(6) yes 4_565 . .
C(6) C(7) C(7) 88.8(6) yes . . 2_655
C(6) C(7) C(7) 88.8(6) yes . . 4_565
C(6) C(7) C(8) 118.6(9) yes . . .
C(7) C(7) C(7) 90.0(7) yes 2_655 . 4_565
C(7) C(7) C(8) 52.3(5) yes 2_655 . .
C(7) C(7) C(8) 52.3(5) yes 4_565 . .
N(2) C(8) C(7) 120.2(5) yes . . .
N(2) C(8) C(7) 120.2(4) yes . . 2_655
N(2) C(8) C(7) 120.2(5) yes . . 3_665
N(2) C(8) C(7) 120.2(4) yes . . 4_565
C(7) C(8) C(7) 75.3(6) yes . . 2_655
C(7) C(8) C(7) 119.5(8) yes . . 3_665
C(7) C(8) C(7) 75.3(6) yes . . 4_565
C(7) C(8) C(7) 75.3(6) yes 2_655 . 3_665
C(7) C(8) C(7) 119.5(7) yes 2_655 . 4_565
C(7) C(8) C(7) 75.3(6) yes 3_665 . 4_565
O(2) C(9) N(2) 121.5(10) yes . . .
O(2) C(9) C(9) 127.1(6) yes . . 2_655
O(2) C(9) C(9) 127.1(6) yes . . 4_565
O(2) C(9) C(10) 120.9(14) yes . . .
N(2) C(9) C(9) 51.0(5) yes . . 2_655
N(2) C(9) C(9) 51.0(5) yes . . 4_565
N(2) C(9) C(10) 117.6(12) yes . . .
C(9) C(9) C(9) 90.0(9) yes 2_655 . 4_565
C(9) C(9) C(10) 90.3(8) yes 2_655 . .
C(9) C(9) C(10) 90.3(8) yes 4_565 . .
C(9) C(10) C(10) 89.7(8) yes . . 2_655
C(9) C(10) C(10) 89.7(8) yes . . 4_565
C(9) C(10) C(11) 120.6(15) yes . . .
C(9) C(10) C(12) 120.2(16) yes . . .
C(10) C(10) C(10) 90.0(13) yes 2_655 . 4_565
C(10) C(10) C(11) 52.7(8) yes 2_655 . .
C(10) C(10) C(12) 127.9(7) yes 2_655 . .
C(10) C(10) C(11) 52.7(8) yes 4_565 . .
C(10) C(10) C(12) 127.9(7) yes 4_565 . .
C(11) C(10) C(12) 119.2(11) yes . . .
C(10) C(11) C(10) 74.5(9) yes . . 2_655
C(10) C(11) C(10) 117.8(10) yes . . 3_665
C(10) C(11) C(10) 74.5(9) yes . . 4_565
C(10) C(11) C(11) 121.1(6) yes . . 9_665
C(10) C(11) C(10) 74.5(9) yes 2_655 . 3_665
C(10) C(11) C(10) 117.8(7) yes 2_655 . 4_565
C(10) C(11) C(11) 121.1(4) yes 2_655 . 9_665
C(10) C(11) C(10) 74.5(9) yes 3_665 . 4_565
C(10) C(11) C(11) 121.1(6) yes 3_665 . 9_665
C(10) C(11) C(11) 121.1(4) yes 4_565 . 9_665
C(10) C(12) C(12) 120(2) yes . . 11_555
N(1) C(6) H(1) 117.3(9) no . . .
C(6) C(6) H(1) 127.8(5) no 2_655 . .
C(6) C(6) H(1) 127.8(5) no 4_565 . .
C(7) C(6) H(1) 118.3(10) no . . .
C(6) C(7) H(2) 120.1 no . . .
C(7) C(7) H(2) 128.4 no 2_655 . .
C(7) C(7) H(2) 128.4 no 4_565 . .
C(8) C(7) H(2) 121.3 no . . .
C(10) C(12) H(3) 120.4 no . . .
C(12) C(12) H(3) 119.8 no 11_555 . .

loop_
_geom_bond_atom_site_label_1
_geom_bond_atom_site_label_2
_geom_bond_distance
_geom_bond_publ_flag
_geom_bond_site_symmetry_1
_geom_bond_site_symmetry_2
Zn(1) Zn(1) 2.9713(6) yes . 9_666
Zn(1) O(1) 2.034(2) yes . .
Zn(1) O(1) 2.0337(6) yes . 2_655
Zn(1) O(1) 2.034(2) yes . 3_665
Zn(1) O(1) 2.0337(6) yes . 4_565
Zn(1) N(1) 2.018(4) yes . .
O(1) C(1) 1.238(3) yes . .
O(2) C(9) 1.21(2) yes . .
N(1) C(6) 1.316(8) yes . .
N(1) C(6) 1.316(5) yes . 2_655
N(1) C(6) 1.316(8) yes . 3_665
N(1) C(6) 1.316(5) yes . 4_565
N(2) C(8) 1.478(10) yes . .
N(2) C(9) 1.253(13) yes . .
N(2) C(9) 1.253(4) yes . 2_655
N(2) C(9) 1.253(13) yes . 3_665
N(2) C(9) 1.253(4) yes . 4_565
C(1) C(2) 1.500(6) yes . .
C(2) C(3) 1.406(11) yes . .
C(2) C(3) 1.406(10) yes . 5_655
C(2) C(3) 1.406(11) yes . 11_556
C(2) C(3) 1.406(10) yes . 15_656
C(3) C(3) 1.82(2) yes . 5_655
C(3) C(3) 1.423(8) yes . 7_555
C(3) C(3) 1.636(9) yes . 11_556
C(3) C(4) 1.681(18) yes . .
C(4) C(5) 1.48(2) yes . .
C(5) C(5) 1.38(3) yes . 7_555
C(6) C(6) 1.564(8) yes . 2_655
C(6) C(6) 1.564(8) yes . 4_565
C(6) C(7) 1.389(12) yes . .
C(7) C(7) 1.620(12) yes . 2_655
C(7) C(7) 1.620(12) yes . 4_565
C(7) C(8) 1.326(12) yes . .
C(9) C(9) 1.577(14) yes . 2_655
C(9) C(9) 1.577(14) yes . 4_565
C(9) C(10) 1.509(12) yes . .
C(10) C(10) 1.60(2) yes . 2_655
C(10) C(10) 1.60(2) yes . 4_565
C(10) C(11) 1.317(19) yes . .
C(10) C(12) 1.37(3) yes . .
C(11) C(11) 1.434(12) yes . 9_665
C(12) C(12) 1.436(16) yes . 11_555
C(6) H(1) 0.950(11) no . .
C(7) H(2) 0.950 no . .
C(12) H(3) 0.950 no . .

loop_
_geom_contact_atom_site_label_1
_geom_contact_atom_site_label_2
_geom_contact_distance
_geom_contact_publ_flag
_geom_contact_site_symmetry_1
_geom_contact_site_symmetry_2
Zn(1) O(1) 3.275(2) ? . 10_566
Zn(1) O(1) 3.275(2) ? . 12_656
O(1) O(1) 3.593(3) ? . 10_566
O(1) O(1) 3.593(3) ? . 12_656
C(1) O(1) 3.423(4) ? . 10_566
C(1) O(1) 3.423(4) ? . 12_656
C(2) C(2) 2.811(6) ? . 3_655
C(2) C(3) 2.445(9) ? . 3_655
C(2) C(3) 2.445(9) ? . 9_656
C(2) C(3) 2.445(9) ? . 13_556
C(3) C(2) 2.445(9) ? . 3_655
C(3) C(3) 2.308(17) ? . 3_655
C(3) C(3) 2.829(15) ? . 9_656
C(3) C(3) 2.168(9) ? . 13_556
C(3) C(4) 3.470(14) ? . 13_556
C(4) C(3) 3.470(14) ? . 13_556
C(4) C(4) 2.499(18) ? . 8_665
C(4) C(5) 2.73(2) ? . 8_665
C(5) C(4) 2.73(2) ? . 8_665
C(5) C(5) 3.25(3) ? . 2_645
C(5) C(5) 3.25(3) ? . 4_665
C(5) C(5) 2.12(3) ? . 8_665
C(10) C(10) 3.218(15) ? . 10_565
C(10) C(10) 3.218(15) ? . 12_655
C(10) C(12) 3.333(16) ? . 10_565
C(10) C(12) 3.333(16) ? . 12_655
C(11) C(10) 2.396(10) ? . 10_565
C(11) C(10) 2.396(10) ? . 12_655
C(11) C(12) 2.725(7) ? . 10_565
C(11) C(12) 2.725(7) ? . 12_655
C(12) C(10) 3.33(2) ? . 10_565
C(12) C(10) 3.33(2) ? . 12_655
C(12) C(12) 3.58(3) ? . 10_565
C(12) C(12) 3.58(3) ? . 12_655
